data_1542228
loop_
_publ_author_name
'Larsson, L.O.'
'Niinisto, L.'

_publ_section_title
;
 The crystal structure of ammonium hexasulphitoferrate(III), (N H4)9 (Fe
 (S O)6)
;
_journal_name_full 'Acta Chemica Scandinavica (1-27,1973-42,1988)'
_journal_page_first 859
_journal_page_last 867
_journal_volume 27
_journal_year 1973
_chemical_formula_sum 'Fe H36 N9 O18 S6'
_chemical_name_systematic '(N H4)9 (Fe (S O3)6)'
_space_group_IT_number 147
_symmetry_space_group_name_Hall '-P 3'
_symmetry_space_group_name_H-M 'P -3'
_cell_angle_alpha 90
_cell_angle_beta 90
_cell_angle_gamma 120
_cell_formula_units_Z 1
_cell_length_a 10.2226
_cell_length_b 10.2226
_cell_length_c 7.2055
_cell_volume 652.105
_citation_journal_id_ASTM ACSAA4
_cod_data_source_file Larsson_ACSAA4_1973_1041.cif
_cod_data_source_block H36Fe1N9O18S6
_cod_original_cell_volume 652.1049
_cod_original_formula_sum 'H36 Fe1 N9 O18 S6'
_cod_database_code 1542228

loop_
_symmetry_equiv_pos_as_xyz
x,y,z
-y,x-y,z
-x+y,-x,z
-x,-y,-z
y,-x+y,-z
x-y,x,-z

loop_
_atom_site_label
_atom_site_type_symbol
_atom_site_fract_x
_atom_site_fract_y
_atom_site_fract_z
_atom_site_occupancy
_atom_site_U_iso_or_equiv
_atom_site_attached_hydrogens
O2 O-2 0.7507 0.5972 0.2774 1 0.0 0
N2 N-3 0.3333 0.6667 -0.0117 1 0.0 4
O1 O-2 0.5704 0.674 0.207 1 0.0 0
N3 N-3 0 0 0.5 1 0.0 4
N1 N-3 0.6131 0.957 0.3488 1 0.0 4
S1 S+4 0.714 0.682 0.1386 1 0.0 0
O3 O-2 0.8352 0.8499 0.1702 1 0.0 0
Fe1 Fe+3 0 0 0 1 0.0 0
